data_7043694
loop_
_publ_author_name
'Alberto, Roger'
'Meola, Giuseppe'
'Braband, Henrik'
'Jordi, Sara'
'Fox, Thomas'
'Blacque, Oliver'
'Spingler, Bernhard'

_publ_section_title
;
 Structure and Reactivities of Rhenium and Technetium bis-Arene Sandwich
 Complexes [M(\h6-arene)2]+
;
_journal_name_full 'Dalton Trans.'
_journal_paper_doi 10.1039/C7DT02072D
_journal_year 2017
_chemical_absolute_configuration ad
_chemical_formula_moiety 'C18 H25 N Tc, F6 P'
_chemical_formula_sum 'C18 H25 F6 N P Tc'
_chemical_formula_weight 498.36
_chemical_name_systematic 'to be completed'
_space_group_crystal_system monoclinic
_space_group_IT_number 9
_space_group_name_Hall 'C -2yc'
_space_group_name_H-M_alt 'C 1 c 1'
_symmetry_space_group_name_Hall 'C -2yc'
_symmetry_space_group_name_H-M 'C 1 c 1'
_atom_sites_solution_hydrogens geom
_atom_sites_solution_primary dual
_audit_creation_date 2017-05-31
_audit_creation_method
;
Olex2 1.2
(compiled 2017.03.28 svn.r3405 for OlexSys, GUI svn.r5337)
;
_audit_update_record
;
2017-06-06 deposited with the CCDC.
2017-07-18 downloaded from the CCDC.
;
_cell_angle_alpha 90
_cell_angle_beta 91.370(4)
_cell_angle_gamma 90
_cell_formula_units_Z 4
_cell_length_a 8.1171(4)
_cell_length_b 15.7539(7)
_cell_length_c 15.0788(7)
_cell_measurement_reflns_used 13209
_cell_measurement_temperature 183(1)
_cell_measurement_theta_max 31.0
_cell_measurement_theta_min 2.5
_cell_volume 1927.67(16)
_computing_cell_refinement 'CrysAlisPro 1.171.39.13a (Rigaku OD, 2015)'
_computing_data_collection 'CrysAlisPro 1.171.39.13a (Rigaku OD, 2015)'
_computing_data_reduction 'CrysAlisPro 1.171.39.13a (Rigaku OD, 2015)'
_computing_molecular_graphics 'Olex2 (Dolomanov et al., 2009)'
_computing_publication_material 'Olex2 (Dolomanov et al., 2009)'
_computing_structure_refinement 'ShelXL (Sheldrick, 2015b)'
_computing_structure_solution 'ShelXT (Sheldrick, 2015a)'
_diffrn_ambient_environment N~2~
_diffrn_ambient_temperature 183(1)
_diffrn_detector 'CCD plate'
_diffrn_detector_type 'Pilatus 200K'
_diffrn_measured_fraction_theta_full 0.993
_diffrn_measured_fraction_theta_max 0.988
_diffrn_measurement_details
;
List of Runs (angles in degrees, time in seconds):

  # Type    Start    End  Width  t~exp~   \w     \q     \k     \f   Frames
#--------------------------------------------------------------------------
  1  \w    -18.00  78.00   0.50   60.00    --    4.71  77.00 -60.00  192
  2  \w     47.00  77.00   0.50   60.00    --    4.71  57.00-120.00   60
  3  \w     21.00  57.00   0.50   60.00    --   -5.80  57.00 -30.00   72
  4  \w     -7.00  82.00   0.50   60.00    --    4.71  38.00 -30.00  178
  5  \w     -1.00  82.00   0.50   60.00    --    4.71  38.00 120.00  166
  6  \w    -25.00  19.00   0.50   60.00    --   -5.80 -99.00  90.00   88
  7  \w     44.00  82.00   0.50   60.00    --    4.71-169.00 128.00   76
  8  \w    -68.00  20.00   0.50   60.00    --    4.71 -57.00 -90.00  176
  9  \w     -9.00  36.00   0.50   60.00    --    4.71  57.00-120.00   90
 10  \w     38.00  84.00   0.50   60.00    --    4.71 178.00-180.00   92
;
_diffrn_measurement_device 'four-circle diffractometer'
_diffrn_measurement_device_type 'XtaLAB Synergy, Dualflex, Pilatus 200K'
_diffrn_measurement_method '\w scans'
_diffrn_orient_matrix_type 'CrysAlisPro convention (1999,Acta A55,543-557)'
_diffrn_orient_matrix_UB_11 -0.0400644000
_diffrn_orient_matrix_UB_12 -0.0325304000
_diffrn_orient_matrix_UB_13 0.0237757000
_diffrn_orient_matrix_UB_21 -0.0253260000
_diffrn_orient_matrix_UB_22 0.0302432000
_diffrn_orient_matrix_UB_23 0.0317558000
_diffrn_orient_matrix_UB_31 -0.0734474000
_diffrn_orient_matrix_UB_32 0.0073652000
_diffrn_orient_matrix_UB_33 -0.0253035000
_diffrn_radiation_monochromator mirror
_diffrn_radiation_probe x-ray
_diffrn_radiation_type MoK\a
_diffrn_radiation_wavelength 0.71073
_diffrn_reflns_av_unetI/netI 0.0249
_diffrn_reflns_Laue_measured_fraction_full 0.993
_diffrn_reflns_Laue_measured_fraction_max 0.988
_diffrn_reflns_limit_h_max 10
_diffrn_reflns_limit_h_min -10
_diffrn_reflns_limit_k_max 19
_diffrn_reflns_limit_k_min -19
_diffrn_reflns_limit_l_max 18
_diffrn_reflns_limit_l_min -18
_diffrn_reflns_number 21006
_diffrn_reflns_point_group_measured_fraction_full 0.978
_diffrn_reflns_point_group_measured_fraction_max 0.971
_diffrn_reflns_theta_full 25.242
_diffrn_reflns_theta_max 26.401
_diffrn_reflns_theta_min 2.586
_diffrn_source 'micro-focus sealed X-ray tube'
_diffrn_source_type 'PhotonJet (Mo) X-ray Source'
_exptl_absorpt_coefficient_mu 0.888
_exptl_absorpt_correction_T_max 0.969
_exptl_absorpt_correction_T_min 0.871
_exptl_absorpt_correction_type analytical
_exptl_absorpt_process_details
;
CrysAlisPro 1.171.39.13a (Rigaku Oxford Diffraction, 2015)
Analytical numeric absorption correction using a multifaceted crystal
model based on expressions derived by R.C. Clark & J.S. Reid.
(Clark, R. C. & Reid, J. S. (1995). Acta Cryst. A51, 887-897)
Empirical absorption correction using spherical harmonics,
 implemented in SCALE3 ABSPACK scaling algorithm.
;
_exptl_crystal_colour yellow
_exptl_crystal_density_diffrn 1.717
_exptl_crystal_description needle
_exptl_crystal_F_000 1008
_exptl_crystal_size_max 0.21
_exptl_crystal_size_mid 0.07
_exptl_crystal_size_min 0.04
_refine_diff_density_max 0.507
_refine_diff_density_min -0.561
_refine_diff_density_rms 0.082
_refine_ls_abs_structure_details
;
 Classical Flack method preferred over Parsons because s.u. lower.
;
_refine_ls_abs_structure_Flack -0.01(5)
_refine_ls_extinction_method none
_refine_ls_goodness_of_fit_ref 1.057
_refine_ls_hydrogen_treatment constr
_refine_ls_matrix_type full
_refine_ls_number_parameters 250
_refine_ls_number_reflns 21006
_refine_ls_number_restraints 2
_refine_ls_restrained_S_all 1.057
_refine_ls_R_factor_all 0.0508
_refine_ls_R_factor_gt 0.0498
_refine_ls_shift/su_max 0.000
_refine_ls_shift/su_mean 0.000
_refine_ls_structure_factor_coef Fsqd
_refine_ls_weighting_details 'w=1/[\s^2^(Fo^2^)+(0.1125P)^2^+0.3289P] where P=(Fo^2^+2Fc^2^)/3'
_refine_ls_weighting_scheme calc
_refine_ls_wR_factor_gt 0.1344
_refine_ls_wR_factor_ref 0.1356
_reflns_Friedel_coverage 0.961
_reflns_Friedel_fraction_full 0.964
_reflns_Friedel_fraction_max 0.954
_reflns_number_gt 20410
_reflns_number_total 21006
_reflns_threshold_expression 'I > 2\s(I)'
_cod_data_source_file c7dt02072d2.cif
_cod_data_source_block hb300517_twin1_hklf5
_cod_database_code 7043694
_shelx_shelxl_version_number 2016/6
_shelx_space_group_comment
;
The symmetry employed for this shelxl refinement is uniquely defined
by the following loop, which should always be used as a source of
symmetry information in preference to the above space-group names.
They are only intended as comments.
;
_olex2_refinement_description
;
1. Fixed Uiso
 At 1.2 times of:
  All C(H) groups, All N(H,H) groups
 At 1.5 times of:
  All C(H,H,H) groups
2.a Aromatic/amide H refined with riding coordinates:
 C14(H14), C15(H15), C16(H16), C17(H17), C18(H18)
2.b X=CH2 refined with riding coordinates:
 N1(H1A,H1B)
2.c Idealised Me refined as rotating group:
 C7(H7A,H7B,H7C), C8(H8A,H8B,H8C), C9(H9A,H9B,H9C), C10(H10A,H10B,H10C),
 C11(H11A,H11B,H11C), C12(H12A,H12B,H12C)
;

loop_
_space_group_symop_operation_xyz
'x, y, z'
'x, -y, z+1/2'
'x+1/2, y+1/2, z'
'x+1/2, -y+1/2, z+1/2'

loop_
_atom_site_label
_atom_site_type_symbol
_atom_site_fract_x
_atom_site_fract_y
_atom_site_fract_z
_atom_site_U_iso_or_equiv
_atom_site_adp_type
_atom_site_occupancy
_atom_site_site_symmetry_order
_atom_site_calc_flag
_atom_site_refinement_flags_posn
F1 F 0.0814(18) 0.4882(7) 0.4396(5) 0.083(4) Uani 1 1 d .
F2 F 0.3044(16) 0.4852(9) 0.3572(12) 0.102(5) Uani 1 1 d .
F3 F 0.0893(16) 0.4099(6) 0.3146(5) 0.076(3) Uani 1 1 d .
F4 F 0.154(2) 0.5265(7) 0.2374(6) 0.108(5) Uani 1 1 d .
F5 F -0.0724(17) 0.5303(14) 0.3261(9) 0.115(5) Uani 1 1 d .
F6 F 0.1499(15) 0.6049(5) 0.3613(6) 0.074(3) Uani 1 1 d .
P1 P 0.1167(4) 0.5076(2) 0.33806(16) 0.0391(6) Uani 1 1 d .
C1 C 0.4254(14) 0.7419(8) 0.6019(8) 0.036(2) Uani 1 1 d .
C2 C 0.4874(14) 0.6776(8) 0.6634(6) 0.037(2) Uani 1 1 d .
C3 C 0.5579(13) 0.6021(7) 0.6292(6) 0.034(2) Uani 1 1 d .
C4 C 0.5789(13) 0.5917(6) 0.5363(6) 0.0310(19) Uani 1 1 d .
C5 C 0.5278(13) 0.6571(6) 0.4769(5) 0.032(2) Uani 1 1 d .
C6 C 0.4416(19) 0.7283(8) 0.5101(10) 0.032(3) Uani 1 1 d .
C7 C 0.3445(18) 0.8219(10) 0.6357(10) 0.054(3) Uani 1 1 d .
H7A H 0.384481 0.871000 0.602630 0.082 Uiso 1 1 calc GR
H7B H 0.371893 0.829115 0.698920 0.082 Uiso 1 1 calc GR
H7C H 0.224673 0.817339 0.627488 0.082 Uiso 1 1 calc GR
C8 C 0.467(2) 0.6915(10) 0.7621(7) 0.058(4) Uani 1 1 d .
H8A H 0.524422 0.646408 0.795221 0.087 Uiso 1 1 calc GR
H8B H 0.349555 0.690401 0.775786 0.087 Uiso 1 1 calc GR
H8C H 0.513718 0.746681 0.779101 0.087 Uiso 1 1 calc GR
C9 C 0.617(2) 0.5322(9) 0.6920(8) 0.055(3) Uani 1 1 d .
H9A H 0.640755 0.556321 0.750885 0.083 Uiso 1 1 calc GR
H9B H 0.717836 0.506513 0.669202 0.083 Uiso 1 1 calc GR
H9C H 0.531664 0.488631 0.696416 0.083 Uiso 1 1 calc GR
C10 C 0.6552(17) 0.5110(8) 0.5012(8) 0.048(3) Uani 1 1 d .
H10A H 0.583105 0.462776 0.513596 0.072 Uiso 1 1 calc GR
H10B H 0.763028 0.502040 0.530250 0.072 Uiso 1 1 calc GR
H10C H 0.668710 0.516098 0.436994 0.072 Uiso 1 1 calc GR
C11 C 0.5639(17) 0.6494(9) 0.3791(6) 0.049(3) Uani 1 1 d .
H11A H 0.467380 0.625831 0.347522 0.074 Uiso 1 1 calc GR
H11B H 0.658533 0.611691 0.371505 0.074 Uiso 1 1 calc GR
H11C H 0.589002 0.705588 0.355121 0.074 Uiso 1 1 calc GR
C12 C 0.365(2) 0.7925(9) 0.4454(10) 0.052(3) Uani 1 1 d .
H12A H 0.249508 0.777132 0.432870 0.079 Uiso 1 1 calc GR
H12B H 0.425660 0.792136 0.390064 0.079 Uiso 1 1 calc GR
H12C H 0.369750 0.849274 0.471776 0.079 Uiso 1 1 calc GR
C13 C 0.9754(12) 0.6855(7) 0.5885(6) 0.0329(18) Uani 1 1 d .
C14 C 0.9298(17) 0.7262(8) 0.5066(8) 0.036(3) Uani 1 1 d .
H14 H 0.952345 0.698381 0.452330 0.043 Uiso 1 1 calc R
C15 C 0.8530(16) 0.8055(8) 0.5041(6) 0.038(2) Uani 1 1 d .
H15 H 0.829802 0.832159 0.448686 0.045 Uiso 1 1 calc R
C16 C 0.8098(13) 0.8464(6) 0.5836(7) 0.0367(19) Uani 1 1 d .
H16 H 0.760786 0.901161 0.582326 0.044 Uiso 1 1 calc R
C17 C 0.8411(14) 0.8038(8) 0.6658(6) 0.035(2) Uani 1 1 d .
H17 H 0.810476 0.829977 0.719732 0.042 Uiso 1 1 calc R
C18 C 0.916(2) 0.7238(8) 0.6676(9) 0.034(3) Uani 1 1 d .
H18 H 0.928711 0.694503 0.722467 0.041 Uiso 1 1 calc R
N1 N 1.0634(15) 0.6134(7) 0.5917(7) 0.052(2) Uani 1 1 d .
H1A H 1.085548 0.588942 0.643119 0.062 Uiso 1 1 calc R
H1B H 1.098838 0.590500 0.542474 0.062 Uiso 1 1 calc R
Tc1 Tc 0.69428(8) 0.71725(3) 0.57832(6) 0.0235(3) Uani 1 1 d .

loop_
_atom_site_aniso_label
_atom_site_aniso_U_11
_atom_site_aniso_U_22
_atom_site_aniso_U_33
_atom_site_aniso_U_23
_atom_site_aniso_U_13
_atom_site_aniso_U_12
F1 0.134(11) 0.071(6) 0.044(4) -0.005(3) 0.010(5) -0.012(6)
F2 0.045(6) 0.063(8) 0.198(14) -0.028(8) -0.003(8) 0.007(5)
F3 0.112(9) 0.051(5) 0.065(4) -0.017(3) 0.018(4) -0.042(5)
F4 0.193(17) 0.077(6) 0.056(5) 0.005(4) 0.058(7) -0.024(9)
F5 0.048(6) 0.174(18) 0.123(9) 0.000(9) -0.013(6) 0.012(8)
F6 0.088(8) 0.040(4) 0.095(6) -0.009(4) 0.030(5) 0.000(4)
P1 0.0396(15) 0.0351(14) 0.0429(13) -0.0016(9) 0.0063(10) -0.0039(13)
C1 0.025(5) 0.031(5) 0.053(6) -0.001(5) 0.003(4) -0.002(4)
C2 0.036(6) 0.043(7) 0.031(4) 0.000(4) 0.010(3) -0.008(5)
C3 0.033(6) 0.029(5) 0.039(4) 0.010(3) -0.001(3) -0.006(4)
C4 0.026(5) 0.027(5) 0.040(4) -0.002(3) 0.001(3) -0.004(4)
C5 0.027(5) 0.035(5) 0.034(4) 0.000(3) -0.004(3) -0.013(4)
C6 0.019(7) 0.031(5) 0.047(7) 0.007(4) -0.002(5) -0.007(4)
C7 0.036(7) 0.046(7) 0.081(8) -0.015(5) 0.007(5) 0.005(6)
C8 0.069(10) 0.066(8) 0.040(6) -0.008(5) 0.021(5) -0.026(8)
C9 0.065(8) 0.047(7) 0.053(6) 0.025(5) -0.006(5) -0.005(7)
C10 0.047(8) 0.030(5) 0.067(6) -0.007(4) 0.008(5) 0.001(5)
C11 0.051(7) 0.064(8) 0.033(4) -0.004(4) -0.006(4) -0.013(6)
C12 0.042(8) 0.043(7) 0.072(8) 0.020(5) -0.010(6) -0.004(6)
C13 0.023(4) 0.039(6) 0.036(4) -0.001(4) 0.000(3) -0.005(4)
C14 0.027(7) 0.050(7) 0.030(5) -0.004(4) 0.008(4) -0.008(5)
C15 0.037(6) 0.040(6) 0.035(5) 0.008(4) 0.005(3) -0.016(5)
C16 0.037(5) 0.025(4) 0.048(5) 0.000(4) -0.002(4) -0.008(4)
C17 0.031(6) 0.035(5) 0.037(5) -0.010(4) -0.001(3) -0.008(5)
C18 0.029(8) 0.051(8) 0.022(5) -0.001(3) -0.004(4) -0.001(4)
N1 0.044(5) 0.058(6) 0.053(4) -0.003(4) 0.001(4) 0.010(5)
Tc1 0.0236(4) 0.0250(4) 0.0219(3) 0.0005(3) 0.00060(18) -0.0040(3)

loop_
_atom_type_symbol
_atom_type_description
_atom_type_scat_dispersion_real
_atom_type_scat_dispersion_imag
_atom_type_scat_source
C C 0.0033 0.0016 'International Tables Vol C Tables 4.2.6.8 and 6.1.1.4'
H H 0.0000 0.0000 'International Tables Vol C Tables 4.2.6.8 and 6.1.1.4'
F F 0.0171 0.0103 'International Tables Vol C Tables 4.2.6.8 and 6.1.1.4'
N N 0.0061 0.0033 'International Tables Vol C Tables 4.2.6.8 and 6.1.1.4'
P P 0.1023 0.0942 'International Tables Vol C Tables 4.2.6.8 and 6.1.1.4'
Tc Tc -1.4390 0.7593 'International Tables Vol C Tables 4.2.6.8 and 6.1.1.4'

loop_
_exptl_crystal_face_index_h
_exptl_crystal_face_index_k
_exptl_crystal_face_index_l
_exptl_crystal_face_perp_dist
-1 1 -2 0.0205
1 -1 2 0.0205
0 1 0 0.0693
0 -1 0 0.0998
2 -2 1 0.0323
-2 2 -1 0.0208
-1 1 2 0.0175
1 -1 -2 0.0495
-2 1 -4 0.0214
-1 -3 -2 0.0865
-1 -2 2 0.0895
0 1 1 0.0451

loop_
_geom_angle_atom_site_label_1
_geom_angle_atom_site_label_2
_geom_angle_atom_site_label_3
_geom_angle
F1 P1 F6 90.3(5)
F2 P1 F1 88.7(9)
F2 P1 F3 87.4(7)
F2 P1 F6 91.0(7)
F3 P1 F1 90.1(5)
F3 P1 F6 178.3(7)
F4 P1 F1 179.3(9)
F4 P1 F2 90.6(10)
F4 P1 F3 89.9(5)
F4 P1 F5 93.2(9)
F4 P1 F6 89.7(5)
F5 P1 F1 87.5(8)
F5 P1 F2 176.1(9)
F5 P1 F3 93.6(9)
F5 P1 F6 88.0(9)
C2 C1 C7 120.7(11)
C2 C1 Tc1 70.1(6)
C6 C1 C2 118.7(11)
C6 C1 C7 120.6(11)
C6 C1 Tc1 72.9(8)
C7 C1 Tc1 128.8(9)
C1 C2 C8 118.8(12)
C1 C2 Tc1 72.0(6)
C3 C2 C1 119.1(8)
C3 C2 C8 122.1(11)
C3 C2 Tc1 73.1(6)
C8 C2 Tc1 128.8(9)
C2 C3 C4 120.8(9)
C2 C3 C9 120.2(9)
C2 C3 Tc1 70.0(6)
C4 C3 C9 118.9(10)
C4 C3 Tc1 71.9(6)
C9 C3 Tc1 129.7(8)
C3 C4 C10 120.0(9)
C3 C4 Tc1 71.5(6)
C5 C4 C3 119.7(9)
C5 C4 C10 120.3(9)
C5 C4 Tc1 69.9(5)
C10 C4 Tc1 131.2(8)
C4 C5 C11 119.6(10)
C4 C5 Tc1 73.3(5)
C6 C5 C4 119.4(9)
C6 C5 C11 121.0(10)
C6 C5 Tc1 73.7(7)
C11 C5 Tc1 125.0(7)
C1 C6 C5 121.6(12)
C1 C6 C12 118.6(14)
C1 C6 Tc1 70.9(8)
C5 C6 C12 119.7(13)
C5 C6 Tc1 69.7(7)
C12 C6 Tc1 133.5(10)
C1 C7 H7A 109.5
C1 C7 H7B 109.5
C1 C7 H7C 109.5
H7A C7 H7B 109.5
H7A C7 H7C 109.5
H7B C7 H7C 109.5
C2 C8 H8A 109.5
C2 C8 H8B 109.5
C2 C8 H8C 109.5
H8A C8 H8B 109.5
H8A C8 H8C 109.5
H8B C8 H8C 109.5
C3 C9 H9A 109.5
C3 C9 H9B 109.5
C3 C9 H9C 109.5
H9A C9 H9B 109.5
H9A C9 H9C 109.5
H9B C9 H9C 109.5
C4 C10 H10A 109.5
C4 C10 H10B 109.5
C4 C10 H10C 109.5
H10A C10 H10B 109.5
H10A C10 H10C 109.5
H10B C10 H10C 109.5
C5 C11 H11A 109.5
C5 C11 H11B 109.5
C5 C11 H11C 109.5
H11A C11 H11B 109.5
H11A C11 H11C 109.5
H11B C11 H11C 109.5
C6 C12 H12A 109.5
C6 C12 H12B 109.5
C6 C12 H12C 109.5
H12A C12 H12B 109.5
H12A C12 H12C 109.5
H12B C12 H12C 109.5
C14 C13 Tc1 67.4(7)
C18 C13 C14 116.5(10)
C18 C13 Tc1 67.6(8)
N1 C13 C14 122.5(9)
N1 C13 C18 121.0(9)
N1 C13 Tc1 134.5(8)
C13 C14 H14 119.0
C13 C14 Tc1 76.1(6)
C15 C14 C13 122.0(10)
C15 C14 H14 119.0
C15 C14 Tc1 71.4(7)
Tc1 C14 H14 125.1
C14 C15 H15 119.8
C14 C15 C16 120.3(9)
C14 C15 Tc1 71.9(7)
C16 C15 H15 119.8
C16 C15 Tc1 72.4(5)
Tc1 C15 H15 128.0
C15 C16 H16 120.6
C15 C16 C17 118.7(10)
C15 C16 Tc1 70.6(6)
C17 C16 H16 120.6
C17 C16 Tc1 70.7(6)
Tc1 C16 H16 130.5
C16 C17 H17 119.7
C16 C17 Tc1 72.0(5)
C18 C17 C16 120.6(9)
C18 C17 H17 119.7
C18 C17 Tc1 71.8(7)
Tc1 C17 H17 128.8
C13 C18 H18 119.4
C13 C18 Tc1 76.0(7)
C17 C18 C13 121.2(10)
C17 C18 H18 119.4
C17 C18 Tc1 71.5(8)
Tc1 C18 H18 124.7
C13 N1 H1A 120.0
C13 N1 H1B 120.0
H1A N1 H1B 120.0
C1 Tc1 C3 66.6(4)
C1 Tc1 C4 78.5(4)
C1 Tc1 C6 36.3(5)
C1 Tc1 C13 167.0(4)
C2 Tc1 C1 37.9(4)
C2 Tc1 C3 36.9(4)
C2 Tc1 C4 66.8(4)
C2 Tc1 C6 66.3(5)
C2 Tc1 C13 130.6(4)
C2 Tc1 C16 123.7(4)
C2 Tc1 C18 106.0(5)
C3 Tc1 C4 36.6(3)
C3 Tc1 C6 76.8(4)
C3 Tc1 C13 106.9(4)
C4 Tc1 C6 65.2(4)
C4 Tc1 C13 103.1(4)
C5 Tc1 C1 66.9(4)
C5 Tc1 C2 79.8(4)
C5 Tc1 C3 66.4(3)
C5 Tc1 C4 36.8(4)
C5 Tc1 C6 36.7(5)
C5 Tc1 C13 121.9(4)
C5 Tc1 C16 131.1(4)
C5 Tc1 C18 154.7(4)
C6 Tc1 C13 155.8(5)
C14 Tc1 C1 155.9(4)
C14 Tc1 C2 165.3(5)
C14 Tc1 C3 130.4(4)
C14 Tc1 C4 105.8(4)
C14 Tc1 C5 102.0(4)
C14 Tc1 C6 123.4(5)
C14 Tc1 C13 36.5(4)
C14 Tc1 C16 66.2(4)
C14 Tc1 C17 78.2(4)
C14 Tc1 C18 66.3(5)
C15 Tc1 C1 123.2(5)
C15 Tc1 C2 157.2(5)
C15 Tc1 C3 165.2(4)
C15 Tc1 C4 130.2(4)
C15 Tc1 C5 105.7(4)
C15 Tc1 C6 104.6(4)
C15 Tc1 C13 65.7(4)
C15 Tc1 C14 36.7(5)
C15 Tc1 C16 36.9(4)
C15 Tc1 C17 66.7(4)
C15 Tc1 C18 78.7(5)
C16 Tc1 C1 104.1(4)
C16 Tc1 C3 157.1(4)
C16 Tc1 C4 165.8(3)
C16 Tc1 C6 108.6(4)
C16 Tc1 C13 77.6(4)
C17 Tc1 C1 107.9(4)
C17 Tc1 C2 103.3(4)
C17 Tc1 C3 123.3(4)
C17 Tc1 C4 155.6(4)
C17 Tc1 C5 167.3(4)
C17 Tc1 C6 133.2(5)
C17 Tc1 C13 65.4(4)
C17 Tc1 C16 37.3(4)
C17 Tc1 C18 36.7(5)
C18 Tc1 C1 132.1(5)
C18 Tc1 C3 103.1(4)
C18 Tc1 C4 122.1(4)
C18 Tc1 C6 167.5(4)
C18 Tc1 C13 36.4(5)
C18 Tc1 C16 66.7(4)

loop_
_geom_bond_atom_site_label_1
_geom_bond_atom_site_label_2
_geom_bond_distance
F1 P1 1.594(8)
F2 P1 1.583(13)
F3 P1 1.593(9)
F4 P1 1.583(7)
F5 P1 1.583(14)
F6 P1 1.595(9)
C1 C2 1.455(17)
C1 C6 1.41(2)
C1 C7 1.515(17)
C1 Tc1 2.253(11)
C2 C3 1.422(17)
C2 C8 1.517(14)
C2 Tc1 2.227(10)
C3 C4 1.425(13)
C3 C9 1.525(13)
C3 Tc1 2.268(10)
C4 C5 1.421(14)
C4 C10 1.514(14)
C4 Tc1 2.273(9)
C5 C6 1.418(19)
C5 C11 1.515(13)
C5 Tc1 2.227(8)
C6 C12 1.528(18)
C6 Tc1 2.279(16)
C7 H7A 0.9800
C7 H7B 0.9800
C7 H7C 0.9800
C8 H8A 0.9800
C8 H8B 0.9800
C8 H8C 0.9800
C9 H9A 0.9800
C9 H9B 0.9800
C9 H9C 0.9800
C10 H10A 0.9800
C10 H10B 0.9800
C10 H10C 0.9800
C11 H11A 0.9800
C11 H11B 0.9800
C11 H11C 0.9800
C12 H12A 0.9800
C12 H12B 0.9800
C12 H12C 0.9800
C13 C14 1.432(16)
C13 C18 1.431(17)
C13 N1 1.342(16)
C13 Tc1 2.338(10)
C14 H14 0.9500
C14 C15 1.40(2)
C14 Tc1 2.223(13)
C15 H15 0.9500
C15 C16 1.412(16)
C15 Tc1 2.217(10)
C16 H16 0.9500
C16 C17 1.427(15)
C16 Tc1 2.241(9)
C17 H17 0.9500
C17 C18 1.402(19)
C17 Tc1 2.224(10)
C18 H18 0.9500
C18 Tc1 2.228(15)
N1 H1A 0.8800
N1 H1B 0.8800

loop_
_geom_hbond_atom_site_label_D
_geom_hbond_atom_site_label_H
_geom_hbond_atom_site_label_A
_geom_hbond_distance_DH
_geom_hbond_distance_HA
_geom_hbond_distance_DA
_geom_hbond_angle_DHA
_geom_hbond_site_symmetry_A
N1 H1A F4 0.88 2.37 3.186(16) 154.9 2_665
N1 H1B F1 0.88 2.24 3.031(13) 149.6 1_655
